data_7013066
loop_
_publ_author_name
'Thirumurugan, A.'
'Natarajan, Srinivasan'

_publ_section_title
;
 Synthesis and structure of a new three-dimensional indium phosphate
 with 16-membered one-dimensional channelsElectronic supplementary
 information (ESI) available: TGA analysis and 1H decoupled 31P MAS NMR
 spectrum for I. See http://www.rsc.org/suppdata/dt/b3/b303998f/
;
_journal_issue 17
_journal_name_full 'Dalton Transactions'
_journal_page_first 3387
_journal_paper_doi 10.1039/b303998f
_journal_year 2003
_chemical_formula_sum 'C2.5 H2.5 F2 In1.75 N2.5 O9 P2'
_chemical_formula_weight 512.45
_chemical_name_systematic
;
?
;
_space_group_IT_number 12
_symmetry_cell_setting monoclinic
_symmetry_space_group_name_Hall '-C 2y'
_symmetry_space_group_name_H-M 'C 1 2/m 1'
_atom_sites_solution_hydrogens geom
_atom_sites_solution_primary direct
_atom_sites_solution_secondary difmap
_audit_creation_method SHELXL-97
_cell_angle_alpha 90.00
_cell_angle_beta 119.091(14)
_cell_angle_gamma 90.00
_cell_formula_units_Z 8
_cell_length_a 19.569(5)
_cell_length_b 9.7034(18)
_cell_length_c 14.927(6)
_cell_measurement_temperature 293(2)
_cell_volume 2476.9(13)
_computing_cell_refinement 'Siemens XSCANS'
_computing_data_collection 'Siemens XSCANS'
_computing_data_reduction 'Siemens SHELXTL'
_computing_molecular_graphics 'Siemens SHELXTL'
_computing_publication_material 'Siemens SHELXTL'
_computing_structure_refinement 'SHELXL-97 (Sheldrick, 1997)'
_computing_structure_solution 'SHELXS-97 (Sheldrick, 1990)'
_diffrn_ambient_temperature 293(2)
_diffrn_measured_fraction_theta_full 0.995
_diffrn_measured_fraction_theta_max 0.995
_diffrn_measurement_method '\w scans'
_diffrn_radiation_monochromator graphite
_diffrn_radiation_source 'fine-focus sealed tube'
_diffrn_radiation_type MoK\a
_diffrn_radiation_wavelength 0.71073
_diffrn_reflns_av_R_equivalents 0.0278
_diffrn_reflns_av_sigmaI/netI 0.0333
_diffrn_reflns_limit_h_max 19
_diffrn_reflns_limit_h_min -21
_diffrn_reflns_limit_k_max 10
_diffrn_reflns_limit_k_min -10
_diffrn_reflns_limit_l_max 16
_diffrn_reflns_limit_l_min -16
_diffrn_reflns_number 5154
_diffrn_reflns_theta_full 23.27
_diffrn_reflns_theta_max 23.27
_diffrn_reflns_theta_min 1.56
_exptl_absorpt_coefficient_mu 3.600
_exptl_absorpt_correction_T_max 1.000000
_exptl_absorpt_correction_T_min 0.775438
_exptl_absorpt_correction_type 'emprical SADABS'
_exptl_crystal_colour colorless
_exptl_crystal_density_diffrn 2.748
_exptl_crystal_density_method 'not measured'
_exptl_crystal_description needle-like
_exptl_crystal_F_000 1926
_exptl_crystal_size_max 0.20
_exptl_crystal_size_mid 0.12
_exptl_crystal_size_min 0.08
_refine_diff_density_max 0.631
_refine_diff_density_min -0.610
_refine_diff_density_rms 0.126
_refine_ls_extinction_method none
_refine_ls_goodness_of_fit_ref 1.090
_refine_ls_hydrogen_treatment mixed
_refine_ls_matrix_type full
_refine_ls_number_parameters 210
_refine_ls_number_reflns 1897
_refine_ls_number_restraints 2
_refine_ls_restrained_S_all 1.125
_refine_ls_R_factor_all 0.0342
_refine_ls_R_factor_gt 0.0274
_refine_ls_shift/su_max 0.166
_refine_ls_shift/su_mean 0.004
_refine_ls_structure_factor_coef Fsqd
_refine_ls_weighting_details 'calc w=1/[\s^2^(Fo^2^)+(0.0350P)^2^+11.2457P] where P=(Fo^2^+2Fc^2^)/3'
_refine_ls_weighting_scheme calc
_refine_ls_wR_factor_gt 0.0688
_refine_ls_wR_factor_ref 0.0714
_reflns_number_gt 1672
_reflns_number_total 1897
_reflns_threshold_expression >2sigma(I)
_cod_data_source_file b303998f.txt
_cod_data_source_block sad
_cod_depositor_comments
;
The following automatic conversions were performed:
'_symmetry_cell_setting' value 'Monoclinic' changed to 'monoclinic'
according to '/home/saulius/struct/CIF-dictionaries/cif_core.dic'
dictionary named 'cif_core.dic' version 2.4.1 from 2010-06-29.

Automatic conversion script
Id: cif_fix_enum 1527 2010-12-29 10:47:43Z saulius 
;
_cod_original_cell_volume 2476.9(12)
_cod_original_sg_symbol_H-M C2/m
_cod_original_formula_sum 'C2.50 H2.50 F2 In1.75 N2.50 O9 P2'
_cod_database_code 7013066

loop_
_symmetry_equiv_pos_as_xyz
'x, y, z'
'-x, y, -z'
'x+1/2, y+1/2, z'
'-x+1/2, y+1/2, -z'
'-x, -y, -z'
'x, -y, z'
'-x+1/2, -y+1/2, -z'
'x+1/2, -y+1/2, z'

loop_
_atom_site_label
_atom_site_type_symbol
_atom_site_fract_x
_atom_site_fract_y
_atom_site_fract_z
_atom_site_U_iso_or_equiv
_atom_site_adp_type
_atom_site_occupancy
_atom_site_symmetry_multiplicity
_atom_site_calc_flag
_atom_site_refinement_flags
_atom_site_disorder_assembly
_atom_site_disorder_group
In1 In 0.78207(3) -0.5000 0.01392(4) 0.01423(18) Uani 1 2 d S . .
In2 In 0.51224(3) -0.5000 -0.23927(4) 0.01528(18) Uani 1 2 d S . .
In3 In 0.5000 -0.5000 0.0000 0.0106(2) Uani 1 4 d S . .
In4 In 0.5000 -0.5000 -0.5000 0.0187(2) Uani 1 4 d S . .
In5 In 0.5000 0.0000 -0.5000 0.0201(4) Uani 0.790(4) 4 d SP . .
P1 P 0.57746(12) -0.26007(18) -0.57434(13) 0.0360(5) Uani 1 1 d . . .
P2 P 0.62653(8) -0.29954(15) -0.03635(11) 0.0146(3) Uani 1 1 d . . .
F1 F 0.7344(3) -0.5000 -0.1433(3) 0.0262(11) Uani 1 2 d S . .
O2 O 0.7098(2) -0.3521(4) 0.0277(3) 0.0296(10) Uani 1 1 d . . .
O3 O 0.8717(2) -0.3591(4) 0.0337(3) 0.0213(9) Uani 1 1 d . . .
F4 F 0.8368(3) -0.5000 0.1796(3) 0.0260(11) Uani 1 2 d S . .
O5 O 0.5897(3) -0.3461(5) -0.1474(3) 0.0364(12) Uani 1 1 d . . .
F6 F 0.4467(2) -0.5000 -0.1619(3) 0.0196(10) Uani 1 2 d S . .
F7 F 0.5619(3) -0.5000 -0.3380(3) 0.0215(11) Uani 1 2 d S . .
O8 O 0.5630(2) -0.3389(5) -0.6682(3) 0.0350(11) Uani 1 1 d . . .
O9 O 0.5786(2) -0.3448(4) 0.0143(3) 0.0309(11) Uani 1 1 d . . .
O10 O 0.5822(2) -0.3502(4) -0.4894(3) 0.0289(10) Uani 1 1 d . . .
O11 O 0.3849(4) 0.0000 -0.5980(6) 0.076(3) Uani 1 2 d S . .
H30 H 0.3622 0.0423 -0.5727 0.114 Uiso 0.50 1 calc PR . .
O12 O 0.5180(5) -0.1467(6) -0.5979(4) 0.093(3) Uani 1 1 d . . .
O13 O 0.6593(5) -0.1949(10) -0.5310(5) 0.131(4) Uani 1 1 d . . .
H20 H 0.6662 -0.1698 -0.5785 0.196 Uiso 1 1 calc R . .
O100 O 0.7489(6) -0.5000 -0.4337(8) 0.097(3) Uani 1 2 d S . .
N1 N 0.6795(3) -0.2624(5) -0.2591(4) 0.0342(14) Uani 1 1 d . . .
H1 H 0.6738 -0.3427 -0.2347 0.051 Uiso 1 1 calc R . .
H2 H 0.6438 -0.2551 -0.3249 0.051 Uiso 1 1 calc R . .
H3 H 0.6735 -0.1939 -0.2239 0.051 Uiso 1 1 calc R . .
C1 C 0.7586(4) -0.2550(7) -0.2486(5) 0.0346(17) Uani 1 1 d . . .
H4 H 0.7969 -0.2662 -0.1768 0.041 Uiso 1 1 calc R . .
H5 H 0.7649 -0.3318 -0.2857 0.041 Uiso 1 1 calc R . .
C2 C 0.7761(4) -0.1265(7) -0.2860(5) 0.0356(17) Uani 1 1 d . . .
H6 H 0.7368 -0.1139 -0.3572 0.043 Uiso 1 1 calc R . .
H7 H 0.8262 -0.1369 -0.2839 0.043 Uiso 1 1 calc R . .
N2 N 0.7788(4) 0.0000 -0.2284(5) 0.0248(17) Uani 1 2 d S . .
H8 H 0.7380 0.0000 -0.2163 0.030 Uiso 1 2 calc SR . .
H9 H 0.8230 0.0000 -0.1675 0.030 Uiso 1 2 calc SR . .
N3 N 1.0082(4) -0.5000 -0.2136(6) 0.036(2) Uani 1 2 d S . .
H10 H 0.9917 -0.5000 -0.2807 0.054 Uiso 1 2 calc SR . .
H11 H 1.0369 -0.5749 -0.1854 0.054 Uiso 0.50 1 calc PR . .
H12 H 1.0369 -0.4251 -0.1854 0.054 Uiso 0.50 1 calc PR . .
C3 C 0.9418(6) -0.5000 -0.1966(7) 0.084(5) Uani 1 2 d SD . .
H13 H 0.9106 -0.4198 -0.2316 0.101 Uiso 0.50 1 calc PR . .
H14 H 0.9106 -0.5802 -0.2316 0.101 Uiso 0.50 1 calc PR . .
C4 C 0.9511(6) -0.5000 -0.0961(6) 0.083(5) Uani 1 2 d SD . .
N4 N 1.0000 -0.4441(14) 0.0000 0.037(4) Uani 0.50 2 d SPD . .

loop_
_atom_site_aniso_label
_atom_site_aniso_U_11
_atom_site_aniso_U_22
_atom_site_aniso_U_33
_atom_site_aniso_U_23
_atom_site_aniso_U_13
_atom_site_aniso_U_12
In1 0.0116(3) 0.0148(3) 0.0164(3) 0.000 0.0069(3) 0.000
In2 0.0178(3) 0.0167(3) 0.0124(3) 0.000 0.0082(3) 0.000
In3 0.0104(4) 0.0091(4) 0.0130(4) 0.000 0.0063(3) 0.000
In4 0.0266(5) 0.0168(5) 0.0134(4) 0.000 0.0103(4) 0.000
In5 0.0311(7) 0.0128(7) 0.0168(7) 0.000 0.0120(5) 0.000
P1 0.0651(13) 0.0228(10) 0.0253(10) -0.0086(8) 0.0259(10) -0.0202(9)
P2 0.0166(8) 0.0088(7) 0.0206(8) -0.0021(6) 0.0108(7) -0.0034(6)
F1 0.033(3) 0.029(3) 0.016(3) 0.000 0.011(2) 0.000
O2 0.026(2) 0.019(2) 0.041(3) 0.001(2) 0.014(2) 0.0105(19)
O3 0.016(2) 0.012(2) 0.037(2) 0.0015(18) 0.0141(19) 0.0002(17)
F4 0.020(3) 0.037(3) 0.019(3) 0.000 0.008(2) 0.000
O5 0.045(3) 0.042(3) 0.027(2) -0.017(2) 0.022(2) -0.023(2)
F6 0.013(2) 0.033(3) 0.013(2) 0.000 0.007(2) 0.000
F7 0.022(3) 0.029(3) 0.015(2) 0.000 0.010(2) 0.000
O8 0.042(3) 0.040(3) 0.029(2) -0.019(2) 0.022(2) -0.021(2)
O9 0.042(3) 0.030(3) 0.032(3) -0.011(2) 0.027(2) -0.023(2)
O10 0.037(3) 0.028(3) 0.022(2) 0.0028(19) 0.015(2) -0.006(2)
O11 0.041(5) 0.149(10) 0.037(5) 0.000 0.018(4) 0.000
O12 0.194(8) 0.036(4) 0.051(4) 0.019(3) 0.061(4) 0.058(4)
O13 0.168(7) 0.196(9) 0.063(4) -0.082(5) 0.084(5) -0.162(7)
O100 0.082(7) 0.148(10) 0.072(7) 0.000 0.047(6) 0.000
N1 0.045(4) 0.020(3) 0.037(3) -0.002(3) 0.020(3) -0.008(3)
C1 0.032(4) 0.036(4) 0.034(4) -0.009(3) 0.014(3) -0.002(3)
C2 0.039(4) 0.039(4) 0.037(4) -0.015(3) 0.024(3) -0.010(3)
N2 0.021(4) 0.027(4) 0.025(4) 0.000 0.010(3) 0.000
N3 0.024(4) 0.067(6) 0.019(4) 0.000 0.011(4) 0.000
C3 0.020(6) 0.196(18) 0.031(7) 0.000 0.009(5) 0.000
C4 0.030(7) 0.199(18) 0.020(7) 0.000 0.012(6) 0.000
N4 0.034(9) 0.033(10) 0.037(10) 0.000 0.013(8) 0.000

loop_
_atom_type_symbol
_atom_type_description
_atom_type_scat_dispersion_real
_atom_type_scat_dispersion_imag
_atom_type_scat_source
C C 0.0033 0.0016 'International Tables Vol C Tables 4.2.6.8 and 6.1.1.4'
H H 0.0000 0.0000 'International Tables Vol C Tables 4.2.6.8 and 6.1.1.4'
N N 0.0061 0.0033 'International Tables Vol C Tables 4.2.6.8 and 6.1.1.4'
O O 0.0106 0.0060 'International Tables Vol C Tables 4.2.6.8 and 6.1.1.4'
F F 0.0171 0.0103 'International Tables Vol C Tables 4.2.6.8 and 6.1.1.4'
P P 0.1023 0.0942 'International Tables Vol C Tables 4.2.6.8 and 6.1.1.4'
In In -0.7276 1.3100 'International Tables Vol C Tables 4.2.6.8 and 6.1.1.4'

loop_
_geom_angle_atom_site_label_1
_geom_angle_atom_site_label_2
_geom_angle_atom_site_label_3
_geom_angle
_geom_angle_site_symmetry_1
_geom_angle_site_symmetry_3
_geom_angle_publ_flag
F1 In1 O2 99.13(15) . 6_545 ?
F1 In1 O2 99.13(15) . . ?
O2 In1 O2 86.5(2) 6_545 . ?
F1 In1 O3 92.52(15) . . ?
O2 In1 O3 167.70(16) 6_545 . ?
O2 In1 O3 95.57(16) . . ?
F1 In1 O3 92.52(15) . 6_545 ?
O2 In1 O3 95.57(16) 6_545 6_545 ?
O2 In1 O3 167.70(16) . 6_545 ?
O3 In1 O3 79.9(2) . 6_545 ?
F1 In1 F4 177.70(17) . . ?
O2 In1 F4 82.53(14) 6_545 . ?
O2 In1 F4 82.53(14) . . ?
O3 In1 F4 85.72(14) . . ?
O3 In1 F4 85.72(14) 6_545 . ?
O5 In2 O5 90.9(3) 6_545 . ?
O5 In2 F6 94.62(14) 6_545 . ?
O5 In2 F6 94.62(14) . . ?
O5 In2 F7 91.44(14) 6_545 . ?
O5 In2 F7 91.44(14) . . ?
F6 In2 F7 171.35(16) . . ?
O5 In2 O8 87.33(19) 6_545 5_644 ?
O5 In2 O8 177.92(18) . 5_644 ?
F6 In2 O8 86.68(13) . 5_644 ?
F7 In2 O8 87.44(14) . 5_644 ?
O5 In2 O8 177.92(18) 6_545 2_654 ?
O5 In2 O8 87.33(19) . 2_654 ?
F6 In2 O8 86.68(13) . 2_654 ?
F7 In2 O8 87.44(14) . 2_654 ?
O8 In2 O8 94.4(3) 5_644 2_654 ?
O9 In3 O9 180.0 . 5_645 ?
O9 In3 O9 87.7(3) . 2_655 ?
O9 In3 O9 92.3(3) 5_645 2_655 ?
O9 In3 O9 92.3(3) . 6_545 ?
O9 In3 O9 87.7(3) 5_645 6_545 ?
O9 In3 O9 180.00(19) 2_655 6_545 ?
O9 In3 F6 87.36(14) . 5_645 ?
O9 In3 F6 92.64(14) 5_645 5_645 ?
O9 In3 F6 92.64(14) 2_655 5_645 ?
O9 In3 F6 87.36(14) 6_545 5_645 ?
O9 In3 F6 92.64(14) . . ?
O9 In3 F6 87.36(14) 5_645 . ?
O9 In3 F6 87.36(14) 2_655 . ?
O9 In3 F6 92.64(14) 6_545 . ?
F6 In3 F6 180.0 5_645 . ?
F7 In4 F7 179.998(1) 5_644 . ?
F7 In4 O10 94.46(14) 5_644 . ?
F7 In4 O10 85.54(14) . . ?
F7 In4 O10 85.54(14) 5_644 5_644 ?
F7 In4 O10 94.46(14) . 5_644 ?
O10 In4 O10 180.0 . 5_644 ?
F7 In4 O10 85.54(13) 5_644 2_654 ?
F7 In4 O10 94.46(13) . 2_654 ?
O10 In4 O10 93.2(2) . 2_654 ?
O10 In4 O10 86.8(2) 5_644 2_654 ?
F7 In4 O10 94.46(13) 5_644 6_545 ?
F7 In4 O10 85.54(13) . 6_545 ?
O10 In4 O10 86.8(2) . 6_545 ?
O10 In4 O10 93.2(2) 5_644 6_545 ?
O10 In4 O10 179.998(2) 2_654 6_545 ?
O11 In5 O11 179.998(1) . 5_654 ?
O11 In5 O12 90.1(3) . 6 ?
O11 In5 O12 89.9(3) 5_654 6 ?
O11 In5 O12 90.1(3) . . ?
O11 In5 O12 89.9(3) 5_654 . ?
O12 In5 O12 81.2(3) 6 . ?
O11 In5 O12 89.9(3) . 5_654 ?
O11 In5 O12 90.1(3) 5_654 5_654 ?
O12 In5 O12 98.8(3) 6 5_654 ?
O12 In5 O12 179.999(1) . 5_654 ?
O11 In5 O12 89.9(3) . 2_654 ?
O11 In5 O12 90.1(3) 5_654 2_654 ?
O12 In5 O12 180.0 6 2_654 ?
O12 In5 O12 98.8(3) . 2_654 ?
O12 In5 O12 81.2(3) 5_654 2_654 ?
O8 P1 O10 113.4(3) . . ?
O8 P1 O12 112.3(3) . . ?
O10 P1 O12 110.1(3) . . ?
O8 P1 O13 106.7(3) . . ?
O10 P1 O13 105.0(4) . . ?
O12 P1 O13 108.9(5) . . ?
O5 P2 O2 112.4(2) . . ?
O5 P2 O9 111.9(2) . . ?
O2 P2 O9 108.7(3) . . ?
O5 P2 O3 108.6(3) . 7_645 ?
O2 P2 O3 108.4(2) . 7_645 ?
O9 P2 O3 106.6(2) . 7_645 ?
P2 O2 In1 137.4(3) . . ?
P2 O3 In1 130.7(2) 7_645 . ?
P2 O5 In2 137.3(3) . . ?
In2 F6 In3 122.27(19) . . ?
In4 F7 In2 126.4(2) . . ?
P1 O8 In2 137.5(3) . 5_644 ?
P2 O9 In3 139.1(3) . . ?
P1 O10 In4 127.0(2) . . ?
In5 O11 H30 109.5 . . ?
P1 O12 In5 132.3(4) . . ?
P1 O13 H20 109.5 . . ?
C1 N1 H1 109.5 . . ?
C1 N1 H2 109.5 . . ?
H1 N1 H2 109.5 . . ?
C1 N1 H3 109.5 . . ?
H1 N1 H3 109.5 . . ?
H2 N1 H3 109.5 . . ?
C2 C1 N1 115.1(6) . . ?
C2 C1 H4 108.5 . . ?
N1 C1 H4 108.5 . . ?
C2 C1 H5 108.5 . . ?
N1 C1 H5 108.5 . . ?
H4 C1 H5 107.5 . . ?
C1 C2 N2 115.4(5) . . ?
C1 C2 H6 108.4 . . ?
N2 C2 H6 108.4 . . ?
C1 C2 H7 108.4 . . ?
N2 C2 H7 108.4 . . ?
H6 C2 H7 107.5 . . ?
C2 N2 C2 111.5(7) 6 . ?
C2 N2 H8 109.3 6 . ?
C2 N2 H8 109.3 . . ?
C2 N2 H9 109.3 6 . ?
C2 N2 H9 109.3 . . ?
H8 N2 H9 108.0 . . ?
C3 N3 H10 109.5 . . ?
C3 N3 H11 109.5 . . ?
H10 N3 H11 109.5 . . ?
C3 N3 H12 109.5 . . ?
H10 N3 H12 109.5 . . ?
H11 N3 H12 109.5 . . ?
C4 C3 N3 121.6(9) . . ?
C4 C3 H13 106.9 . . ?
N3 C3 H13 106.9 . . ?
C4 C3 H14 106.9 . . ?
N3 C3 H14 106.9 . . ?
H13 C3 H14 106.7 . . ?
N4 C4 N4 45.9(12) . 5_745 ?
N4 C4 C3 139.4(8) . . ?
N4 C4 C3 139.4(8) 5_745 . ?
N4 N4 C4 67.0(6) 5_745 5_745 ?
N4 N4 C4 67.0(6) 5_745 . ?
C4 N4 C4 134.1(12) 5_745 . ?

loop_
_geom_bond_atom_site_label_1
_geom_bond_atom_site_label_2
_geom_bond_distance
_geom_bond_site_symmetry_2
_geom_bond_publ_flag
In1 F1 2.061(4) . ?
In1 O2 2.094(4) 6_545 ?
In1 O2 2.094(4) . ?
In1 O3 2.129(4) . ?
In1 O3 2.129(4) 6_545 ?
In1 F4 2.165(5) . ?
In2 O5 2.094(4) 6_545 ?
In2 O5 2.094(4) . ?
In2 F6 2.102(4) . ?
In2 F7 2.124(4) . ?
In2 O8 2.131(4) 5_644 ?
In2 O8 2.131(4) 2_654 ?
In3 O9 2.088(4) . ?
In3 O9 2.088(4) 5_645 ?
In3 O9 2.088(4) 2_655 ?
In3 O9 2.088(4) 6_545 ?
In3 F6 2.116(4) 5_645 ?
In3 F6 2.116(4) . ?
In4 F7 2.113(4) 5_644 ?
In4 F7 2.113(4) . ?
In4 O10 2.116(4) . ?
In4 O10 2.116(4) 5_644 ?
In4 O10 2.116(4) 2_654 ?
In4 O10 2.116(4) 6_545 ?
In5 O11 2.002(7) . ?
In5 O11 2.002(7) 5_654 ?
In5 O12 2.188(5) 6 ?
In5 O12 2.188(5) . ?
In5 O12 2.188(5) 5_654 ?
In5 O12 2.188(5) 2_654 ?
P1 O8 1.498(4) . ?
P1 O10 1.506(4) . ?
P1 O12 1.513(6) . ?
P1 O13 1.541(6) . ?
P2 O5 1.519(4) . ?
P2 O2 1.522(4) . ?
P2 O9 1.528(4) . ?
P2 O3 1.540(4) 7_645 ?
O3 P2 1.540(4) 7_645 ?
O8 In2 2.131(4) 5_644 ?
O11 H30 0.8200 . ?
O13 H20 0.8201 . ?
N1 C1 1.480(7) . ?
N1 H1 0.8900 . ?
N1 H2 0.8900 . ?
N1 H3 0.8900 . ?
C1 C2 1.473(9) . ?
C1 H4 0.9700 . ?
C1 H5 0.9700 . ?
C2 N2 1.486(7) . ?
C2 H6 0.9700 . ?
C2 H7 0.9700 . ?
N2 C2 1.485(7) 6 ?
N2 H8 0.9000 . ?
N2 H9 0.9000 . ?
N3 C3 1.439(12) . ?
N3 H10 0.8900 . ?
N3 H11 0.8900 . ?
N3 H12 0.8900 . ?
C3 C4 1.422(9) . ?
C3 H13 0.9700 . ?
C3 H14 0.9700 . ?
C4 N4 1.390(8) . ?
C4 N4 1.390(8) 5_745 ?
N4 N4 1.08(3) 5_745 ?
N4 C4 1.390(8) 5_745 ?
